data_2002520
loop_
_publ_author_name
'Boehlke, A'
'Mueller-Buschbaum, Hk'

_publ_section_title
;
Ein neues Strontium-Oxometallat Sr9 Zn4 Cu2 O14, mit Sr2+ in
flaechenverknuepften Oktaedern
;
_journal_name_full
;
Zeitschrift fuer Anorganische und Allgemeine Chemie
;
_journal_page_first 17
_journal_page_last 23
_journal_paper_doi 10.1002/zaac.19905830103
_journal_volume 583
_journal_year 1990
_chemical_formula_structural 'Sr9 Zn4 Cu2 O14'
_chemical_formula_sum 'Cu2 O14 Sr9 Zn4'
_chemical_name_systematic 'Nonastrontium tetrazinc dicopper(I) oxide'
_space_group_IT_number 12
_symmetry_cell_setting monoclinic
_symmetry_Int_Tables_number 12
_symmetry_space_group_name_Hall '-C 2y'
_symmetry_space_group_name_H-M 'C 1 2/m 1'
_cell_angle_alpha 90
_cell_angle_beta 98.63(5)
_cell_angle_gamma 90
_cell_formula_units_Z 2
_cell_length_a 22.217(14)
_cell_length_b 3.612(1)
_cell_length_c 11.286(6)
_cell_volume 895.4
_refine_ls_R_factor_all 0.067
_cod_database_code 2002520

loop_
_symmetry_equiv_pos_as_xyz
x,y,z
x,-y,z
-x,-y,-z
-x,y,-z
1/2+x,1/2+y,z
1/2+x,1/2-y,z
1/2-x,1/2-y,-z
1/2-x,1/2+y,-z

loop_
_atom_site_label
_atom_site_type_symbol
_atom_site_symmetry_multiplicity
_atom_site_Wyckoff_symbol
_atom_site_fract_x
_atom_site_fract_y
_atom_site_fract_z
_atom_site_occupancy
_atom_site_attached_hydrogens
_atom_site_calc_flag
Sr1 Sr2+ 4 i 0.3132(1) 0. 0.1029(2) 1. 0 d
Sr2 Sr2+ 4 i 0.4902(1) 0. 0.1920(2) 1. 0 d
Sr3 Sr2+ 2 d 0. 0.5 0.5 1. 0 d
Sr4 Sr2+ 4 i 0.6938(1) 0. 0.5704(2) 1. 0 d
Sr5 Sr2+ 4 i 0.6867(1) 0. 0.2255(2) 1. 0 d
Zn1 Zn2+ 4 i 0.8905(1) 0. 0.2976(2) 1. 0 d
Zn2 Zn2+ 4 i 0.1024(1) 0. 0.0379(2) 1. 0 d
Cu1 Cu1+ 4 i 0.1061(1) 0. 0.3755(3) 1. 0 d
O1 O2- 4 i 0.197(1) 0. 0.069(1) 1. 0 d
O2 O2- 4 i 0.809(1) 0. 0.598(1) 1. 0 d
O3 O2- 4 i 0.406(1) 0. 0.359(1) 1. 0 d
O4 O2- 4 i 0.797(1) 0. 0.269(1) 1. 0 d
O5 O2- 4 i 0.581(1) 0. 0.094(1) 1. 0 d
O6 O2- 4 i 0.024(1) 0. 0.350(1) 1. 0 d
O7 O2- 4 i 0.911(1) 0. 0.134(1) 1. 0 d

loop_
_atom_type_symbol
_atom_type_oxidation_number
Sr2+ 2.000
Zn2+ 2.000
Cu1+ 1.000
O2- -2.000
